data_1566195
loop_
_publ_author_name
'Sergey N. Britvin'
'Sergey V. Krivovichev'
'Oleg S. Vereshchagin'
'Natalia S. Vlasenko'
'Vladimir V. Shilovskikh'
'Maria G. Krzhizhanovskaya'
'Maksim S. Lozhkin'
'Edita V. Obolonskaya'
'Yulia O. Kopylova'

_publ_section_title
;
 Perryite, (Ni,Fe)16PSi5, from the Mount Egerton aubrite: the first
 natural P-Si-ordered phosphide-silicide
;
_journal_name_full 'Journal of GeoSciences'
_journal_page_first 189
_journal_page_last 198
_journal_paper_doi 10.3190/jgeosci.331
_journal_volume 66
_journal_year 2021
_chemical_compound_source 'Mount Egerton meteorite'
_chemical_formula_sum 'Fe1.88 Ni14.14 P Si5'
_chemical_formula_weight 1105.44
_chemical_name_mineral Perryite
_space_group_IT_number 167
_space_group_name_Hall '-R 3 2"c'
_space_group_name_H-M_alt 'R -3 c :H'
_symmetry_cell_setting trigonal
_symmetry_space_group_name_H-M 'R -3 c :H'
_atom_sites_solution_primary dual
_atom_sites_solution_secondary difmap
_cell_angle_alpha 90
_cell_angle_beta 90
_cell_angle_gamma 120
_cell_formula_units_Z 6
_cell_length_a 6.6525(5)
_cell_length_b 6.6525(5)
_cell_length_c 37.998(5)
_cell_measurement_reflns_used 3716
_cell_measurement_temperature 296(2)
_cell_measurement_theta_max 36.48
_cell_measurement_theta_min 3.21
_cell_volume 1456.3(2)
_computing_cell_refinement 'Bruker APEX2'
_computing_data_collection 'Bruker APEX2'
_computing_data_reduction 'CrysAlisPro 1.171.40.67a (Rigaku OD, 2019)'
_computing_molecular_graphics 'Olex2 (Dolomanov et al., 2009)'
_computing_structure_refinement 'ShelXL (Sheldrick, 2015)'
_computing_structure_solution 'ShelXT (Sheldrick, 2015)'
_diffrn_ambient_temperature 296(2)
_diffrn_measured_fraction_theta_full 0.997
_diffrn_measured_fraction_theta_max 0.998
_diffrn_measurement_details
;
List of Runs (angles in degrees, time in seconds):

  # Type    Start    End  Width  t~exp~   \w     \q     \k     \f   Frames
--------------------------------------------------------------------------
  1  \f   -311.26   3.74   0.20   60.02 -98.65 -34.00 -40.00    --  1575
  2  \w    -97.64 -24.44   0.20   60.00    --  -36.00 144.00-112.00  366
  3  \w    272.73 347.93   0.20   60.00    --  -36.00 -51.99  -2.01  376
  4  \w    -73.47  -1.07   0.20   60.00    --  -34.00 102.00 134.00  362
  5  \w    -51.20  -2.20   0.20   60.00    --  -38.00  99.99-132.00  245
  6  \w    241.98 282.58   0.20   60.00    --  -40.00-145.98 -56.01  203
  7  \f    171.11 203.51   0.20   59.94 -16.66 -40.00 121.99    --   162
  8  \w    -53.58 -20.38   0.20   60.00    --  -34.00 147.98 -65.99  166
;
_diffrn_measurement_device 'four-circle diffractometer'
_diffrn_measurement_device_type 'Bruker Kappa APEX2 DUO CCD'
_diffrn_measurement_method '\w and \f scans'
_diffrn_radiation_monochromator mirror
_diffrn_radiation_probe x-ray
_diffrn_radiation_type MoK\a
_diffrn_radiation_wavelength 0.71073
_diffrn_reflns_av_R_equivalents 0.0278
_diffrn_reflns_av_unetI/netI 0.0171
_diffrn_reflns_Laue_measured_fraction_full 0.997
_diffrn_reflns_Laue_measured_fraction_max 0.998
_diffrn_reflns_limit_h_max 9
_diffrn_reflns_limit_h_min -9
_diffrn_reflns_limit_k_max 9
_diffrn_reflns_limit_k_min -9
_diffrn_reflns_limit_l_max 51
_diffrn_reflns_limit_l_min -52
_diffrn_reflns_number 4383
_diffrn_reflns_point_group_measured_fraction_full 0.997
_diffrn_reflns_point_group_measured_fraction_max 0.998
_diffrn_reflns_theta_full 25.242
_diffrn_reflns_theta_max 29.949
_diffrn_reflns_theta_min 3.217
_diffrn_source 'fine-focus sealed X-ray tube'
_diffrn_source_type 'Enhance (Mo) X-ray Source'
_diffrn_standards_number 0
_exptl_absorpt_coefficient_mu 30.100
_exptl_absorpt_correction_type multi-scan
_exptl_absorpt_process_details 'SADABS (Sheldrick 2015)'
_exptl_crystal_colour 'metallic white'
_exptl_crystal_density_diffrn 7.563
_exptl_crystal_density_meas .
_exptl_crystal_density_method 'not measured'
_exptl_crystal_description plate
_exptl_crystal_F_000 3175.6
_exptl_crystal_size_max 0.04
_exptl_crystal_size_mid 0.03
_exptl_crystal_size_min 0.005
_exptl_transmission_factor_max 0.7471
_exptl_transmission_factor_min 0.4756
_refine_diff_density_max 0.828
_refine_diff_density_min -0.645
_refine_diff_density_rms 0.166
_refine_ls_extinction_coef .
_refine_ls_extinction_method none
_refine_ls_goodness_of_fit_ref 1.058
_refine_ls_matrix_type full
_refine_ls_number_parameters 38
_refine_ls_number_reflns 481
_refine_ls_number_restraints 0
_refine_ls_restrained_S_all 1.058
_refine_ls_R_factor_all 0.0137
_refine_ls_R_factor_gt 0.0128
_refine_ls_shift/su_max 0.000
_refine_ls_shift/su_mean 0.000
_refine_ls_structure_factor_coef Fsqd
_refine_ls_weighting_details 'w=1/[\s^2^(Fo^2^)+(0.0189P)^2^] where P=(Fo^2^+2Fc^2^)/3'
_refine_ls_weighting_scheme calc
_refine_ls_wR_factor_gt 0.0296
_refine_ls_wR_factor_ref 0.0303
_reflns_Friedel_coverage 0.000
_reflns_Friedel_fraction_full .
_reflns_Friedel_fraction_max .
_reflns_number_gt 457
_reflns_number_total 481
_reflns_threshold_expression 'I > 2\s(I)'
_cod_data_source_file jgeosci.331_ESM_perryite.cif
_cod_data_source_block Perryite
_cod_original_cell_volume 1456.3(3)
_cod_original_sg_symbol_H-M 'R -3 c'
_cod_database_code 1566195

loop_
_symmetry_equiv_pos_as_xyz
'x, y, z'
'-y, x-y, z'
'-x+y, -x, z'
'y, x, -z+1/2'
'-x, -x+y, -z+1/2'
'x-y, -y, -z+1/2'
'x+2/3, y+1/3, z+1/3'
'-y+2/3, x-y+1/3, z+1/3'
'-x+y+2/3, -x+1/3, z+1/3'
'y+2/3, x+1/3, -z+5/6'
'-x+2/3, -x+y+1/3, -z+5/6'
'x-y+2/3, -y+1/3, -z+5/6'
'x+1/3, y+2/3, z+2/3'
'-y+1/3, x-y+2/3, z+2/3'
'-x+y+1/3, -x+2/3, z+2/3'
'y+1/3, x+2/3, -z+7/6'
'-x+1/3, -x+y+2/3, -z+7/6'
'x-y+1/3, -y+2/3, -z+7/6'
'-x, -y, -z'
'y, -x+y, -z'
'x-y, x, -z'
'-y, -x, z-1/2'
'x, x-y, z-1/2'
'-x+y, y, z-1/2'
'-x+2/3, -y+1/3, -z+1/3'
'y+2/3, -x+y+1/3, -z+1/3'
'x-y+2/3, x+1/3, -z+1/3'
'-y+2/3, -x+1/3, z-1/6'
'x+2/3, x-y+1/3, z-1/6'
'-x+y+2/3, y+1/3, z-1/6'
'-x+1/3, -y+2/3, -z+2/3'
'y+1/3, -x+y+2/3, -z+2/3'
'x-y+1/3, x+2/3, -z+2/3'
'-y+1/3, -x+2/3, z+1/6'
'x+1/3, x-y+2/3, z+1/6'
'-x+y+1/3, y+2/3, z+1/6'

loop_
_atom_site_label
_atom_site_type_symbol
_atom_site_fract_x
_atom_site_fract_y
_atom_site_fract_z
_atom_site_U_iso_or_equiv
_atom_site_adp_type
_atom_site_occupancy
_atom_site_site_symmetry_order
_atom_site_calc_flag
_atom_site_refinement_flags_posn
_atom_site_refinement_flags_adp
_atom_site_refinement_flags_occupancy
_atom_site_disorder_assembly
_atom_site_disorder_group
Ni1 Ni 0.33087(3) 0.41408(4) 0.05214(2) 0.01257(9) Uani 0.859(15) 1 d . . . . .
Fe1 Fe 0.33087(3) 0.41408(4) 0.05214(2) 0.01257(9) Uani 0.141(15) 1 d . . . . .
Ni2 Ni 0.33718(3) 0.03305(3) 0.01764(2) 0.01050(8) Uani 0.890(15) 1 d . . . . .
Fe2 Fe 0.33718(3) 0.03305(3) 0.01764(2) 0.01050(8) Uani 0.110(15) 1 d . . . . .
Ni3 Ni 0.666667 0.333333 0.05193(2) 0.01095(11) Uani 1 3 d S T P . .
Ni4 Ni 0.000000 0.000000 0.06023(2) 0.01126(12) Uani 0.82(2) 3 d S T P . .
Fe4 Fe 0.000000 0.000000 0.06023(2) 0.01126(12) Uani 0.18(2) 3 d S T P . .
Si1 Si 0.35189(9) 0.01856(9) 0.083333 0.01133(14) Uani 1 2 d S T P . .
Si2 Si 0.666667 0.333333 -0.00856(2) 0.00964(15) Uani 1 3 d S T P . .
P3 P 0.000000 0.000000 0.000000 0.01086(19) Uani 1 6 d S T P . .

loop_
_atom_site_aniso_label
_atom_site_aniso_U_11
_atom_site_aniso_U_22
_atom_site_aniso_U_33
_atom_site_aniso_U_23
_atom_site_aniso_U_13
_atom_site_aniso_U_12
Ni1 0.00977(11) 0.01560(13) 0.00981(13) 0.00088(7) 0.00046(7) 0.00443(8)
Fe1 0.00977(11) 0.01560(13) 0.00981(13) 0.00088(7) 0.00046(7) 0.00443(8)
Ni2 0.00975(11) 0.01053(11) 0.01030(14) 0.00112(7) -0.00099(7) 0.00438(7)
Fe2 0.00975(11) 0.01053(11) 0.01030(14) 0.00112(7) -0.00099(7) 0.00438(7)
Ni3 0.01190(13) 0.01190(13) 0.00906(17) 0.000 0.000 0.00595(6)
Ni4 0.01166(14) 0.01166(14) 0.01047(19) 0.000 0.000 0.00583(7)
Fe4 0.01166(14) 0.01166(14) 0.01047(19) 0.000 0.000 0.00583(7)
Si1 0.0113(2) 0.0113(2) 0.0102(3) -0.00117(10) 0.00117(10) 0.0047(2)
Si2 0.0099(2) 0.0099(2) 0.0091(3) 0.000 0.000 0.00495(10)
P3 0.0101(2) 0.0101(2) 0.0123(5) 0.000 0.000 0.00506(12)

loop_
_atom_type_symbol
_atom_type_description
_atom_type_scat_dispersion_real
_atom_type_scat_dispersion_imag
_atom_type_scat_source
Fe Fe 0.3463 0.8444 'International Tables Vol C Tables 4.2.6.8 and 6.1.1.4'
Ni Ni 0.3393 1.1124 'International Tables Vol C Tables 4.2.6.8 and 6.1.1.4'
P P 0.1023 0.0942 'International Tables Vol C Tables 4.2.6.8 and 6.1.1.4'
Si Si 0.0817 0.0704 'International Tables Vol C Tables 4.2.6.8 and 6.1.1.4'

loop_
_geom_angle_atom_site_label_1
_geom_angle_atom_site_label_2
_geom_angle_atom_site_label_3
_geom_angle
_geom_angle_site_symmetry_1
_geom_angle_site_symmetry_3
Ni1 Ni1 Ni2 149.049(15) 18_554 21
Ni1 Ni1 Ni4 58.463(11) 18_554 16_554
Ni2 Ni1 Ni1 113.117(10) 2 18_554
Ni2 Ni1 Ni1 133.854(8) 3_665 18_554
Ni2 Ni1 Ni2 113.027(14) 3_665 2
Ni2 Ni1 Ni2 64.017(10) 3_665 21
Ni2 Ni1 Ni2 57.934(8) 2 21
Ni2 Ni1 Ni3 58.474(8) 3_665 .
Ni2 Ni1 Ni3 138.999(12) 2 .
Ni2 Ni1 Ni4 64.062(9) 2 .
Ni2 Ni1 Ni4 143.451(12) 3_665 .
Ni2 Ni1 Ni4 106.852(11) 3_665 16_554
Ni2 Ni1 Ni4 106.800(10) 2 16_554
Ni3 Ni1 Ni1 86.339(9) . 18_554
Ni3 Ni1 Ni2 86.465(10) . 21
Ni3 Ni1 Ni4 114.048(10) . 16_554
Ni4 Ni1 Ni1 62.910(11) . 18_554
Ni4 Ni1 Ni2 88.516(11) . 21
Ni4 Ni1 Ni2 149.906(12) 16_554 21
Ni4 Ni1 Ni3 98.479(8) . .
Ni4 Ni1 Ni4 108.641(9) . 16_554
Si1 Ni1 Ni1 74.673(12) 3_665 18_554
Si1 Ni1 Ni1 58.228(9) 2 18_554
Si1 Ni1 Ni2 154.895(13) 2 3_665
Si1 Ni1 Ni2 158.055(19) 3_665 2
Si1 Ni1 Ni2 118.437(11) 2 21
Si1 Ni1 Ni2 60.855(11) 2 2
Si1 Ni1 Ni2 125.699(9) 3_665 21
Si1 Ni1 Ni2 62.250(10) 3_665 3_665
Si1 Ni1 Ni3 59.274(14) 3_665 .
Si1 Ni1 Ni3 143.341(14) 2 .
Si1 Ni1 Ni4 57.379(6) 2 16_554
Si1 Ni1 Ni4 58.987(6) 2 .
Si1 Ni1 Ni4 133.581(16) 3_665 .
Si1 Ni1 Ni4 58.480(11) 3_665 16_554
Si1 Ni1 Si1 113.342(14) 3_665 2
Si1 Ni1 Si2 102.742(16) 3_665 19_665
Si2 Ni1 Ni1 151.748(17) 19_665 18_554
Si2 Ni1 Ni2 60.243(8) 19_665 2
Si2 Ni1 Ni2 54.431(15) 19_665 21
Si2 Ni1 Ni2 60.271(8) 19_665 3_665
Si2 Ni1 Ni3 117.063(12) 19_665 .
Si2 Ni1 Ni4 95.695(19) 19_665 16_554
Si2 Ni1 Ni4 123.500(11) 19_665 .
Si2 Ni1 Si1 99.568(14) 19_665 2
Ni1 Ni2 Ni1 128.823(10) 3 20
Ni1 Ni2 Ni1 115.982(10) 2_655 20
Ni1 Ni2 Ni1 70.229(12) 2_655 3
Ni1 Ni2 Ni2 139.526(8) 3 21
Ni1 Ni2 Ni2 111.173(11) 2_655 20
Ni1 Ni2 Ni2 148.896(10) 2_655 21
Ni1 Ni2 Ni2 64.418(11) 3 20
Ni1 Ni2 Ni4 108.164(13) 2_655 .
Ni1 Ni2 Ni4 58.401(7) 3 .
Ni2 Ni2 Ni1 57.646(10) 21 20
Ni2 Ni2 Ni1 66.750(11) 20 20
Ni2 Ni2 Ni2 94.459(12) 20 21
Ni2 Ni2 Ni4 88.954(8) 21 .
Ni2 Ni2 Ni4 88.954(9) 20 .
Ni3 Ni2 Ni1 113.580(13) . 3
Ni3 Ni2 Ni1 61.341(8) . 2_655
Ni3 Ni2 Ni1 112.486(12) . 20
Ni3 Ni2 Ni2 91.692(11) . 21
Ni3 Ni2 Ni2 171.772(8) . 20
Ni3 Ni2 Ni4 96.627(11) . .
Ni3 Ni2 Si1 57.958(16) . .
Ni4 Ni2 Ni1 134.739(11) . 20
Si1 Ni2 Ni1 54.841(8) . 2_655
Si1 Ni2 Ni1 168.460(15) . 20
Si1 Ni2 Ni1 57.594(15) . 3
Si1 Ni2 Ni2 121.638(17) . 20
Si1 Ni2 Ni2 125.519(12) . 21
Si1 Ni2 Ni4 56.117(11) . .
Si2 Ni2 Ni1 160.003(13) . 3
Si2 Ni2 Ni1 56.531(14) 19_655 3
Si2 Ni2 Ni1 83.757(18) 19_655 20
Si2 Ni2 Ni1 56.555(14) 19_655 2_655
Si2 Ni2 Ni1 55.404(18) . 20
Si2 Ni2 Ni1 90.274(13) . 2_655
Si2 Ni2 Ni2 121.87(2) . 20
Si2 Ni2 Ni2 55.697(11) 19_655 20
Si2 Ni2 Ni2 139.50(2) 19_655 21
Si2 Ni2 Ni2 60.462(11) . 21
Si2 Ni2 Ni3 57.14(2) . .
Si2 Ni2 Ni3 116.245(12) 19_655 .
Si2 Ni2 Ni4 135.938(12) . .
Si2 Ni2 Ni4 114.263(13) 19_655 .
Si2 Ni2 Si1 94.783(19) 19_655 .
Si2 Ni2 Si1 114.96(2) . .
Si2 Ni2 Si2 109.326(8) . 19_655
P3 Ni2 Ni1 84.490(9) . 3
P3 Ni2 Ni1 154.692(11) . 2_655
P3 Ni2 Ni1 80.588(8) . 20
P3 Ni2 Ni2 55.740(2) . 21
P3 Ni2 Ni2 55.740(3) . 20
P3 Ni2 Ni3 132.487(9) . .
P3 Ni2 Ni4 54.456(10) . .
P3 Ni2 Si1 110.529(12) . .
P3 Ni2 Si2 115.021(13) . .
P3 Ni2 Si2 110.356(10) . 19_655
Ni1 Ni3 Ni1 120.0 2_655 .
Ni1 Ni3 Ni1 120.0 3_665 .
Ni1 Ni3 Ni1 120.0 2_655 3_665
Ni2 Ni3 Ni1 147.886(16) . 3_665
Ni2 Ni3 Ni1 69.825(7) . .
Ni2 Ni3 Ni1 60.186(7) 2_655 3_665
Ni2 Ni3 Ni1 60.185(7) . 2_655
Ni2 Ni3 Ni1 60.186(7) 3_665 .
Ni2 Ni3 Ni1 69.825(7) 2_655 2_655
Ni2 Ni3 Ni1 147.886(16) 2_655 .
Ni2 Ni3 Ni1 69.825(7) 3_665 3_665
Ni2 Ni3 Ni1 147.886(16) 3_665 2_655
Ni2 Ni3 Ni2 94.792(12) . 3_665
Ni2 Ni3 Ni2 94.793(12) 2_655 .
Ni2 Ni3 Ni2 94.792(12) 2_655 3_665
Ni3 Ni3 Ni1 89.822(9) 16_544 2_655
Ni3 Ni3 Ni1 89.821(9) 16_544 .
Ni3 Ni3 Ni1 89.822(9) 16_544 3_665
Ni3 Ni3 Ni2 121.797(9) 16_544 3_665
Ni3 Ni3 Ni2 121.797(9) 16_544 2_655
Ni3 Ni3 Ni2 121.797(9) 16_544 .
Ni3 Ni3 Si1 60.323(11) 16_544 2_655
Ni3 Ni3 Si1 60.323(11) 16_544 3_665
Ni3 Ni3 Si1 60.321(11) 16_544 .
Si1 Ni3 Ni1 148.500(16) . 3_665
Si1 Ni3 Ni1 55.518(6) 3_665 .
Si1 Ni3 Ni1 55.519(6) . 2_655
Si1 Ni3 Ni1 148.501(16) 2_655 .
Si1 Ni3 Ni1 73.074(6) 2_655 2_655
Si1 Ni3 Ni1 73.075(6) . .
Si1 Ni3 Ni1 148.502(16) 3_665 2_655
Si1 Ni3 Ni1 73.074(6) 3_665 3_665
Si1 Ni3 Ni1 55.519(6) 2_655 3_665
Si1 Ni3 Ni2 125.291(5) 2_655 3_665
Si1 Ni3 Ni2 132.852(6) 2_655 .
Si1 Ni3 Ni2 61.630(11) . .
Si1 Ni3 Ni2 61.629(11) 3_665 3_665
Si1 Ni3 Ni2 125.291(5) . 2_655
Si1 Ni3 Ni2 132.853(6) . 3_665
Si1 Ni3 Ni2 61.629(11) 2_655 2_655
Si1 Ni3 Ni2 132.852(6) 3_665 2_655
Si1 Ni3 Ni2 125.290(5) 3_665 .
Si1 Ni3 Si1 97.601(14) 3_665 .
Si1 Ni3 Si1 97.602(14) 2_655 3_665
Si1 Ni3 Si1 97.601(14) 2_655 .
Si2 Ni3 Ni1 90.179(9) . .
Si2 Ni3 Ni1 90.178(9) . 3_665
Si2 Ni3 Ni1 90.178(9) . 2_655
Si2 Ni3 Ni2 58.203(9) . .
Si2 Ni3 Ni2 58.203(9) . 2_655
Si2 Ni3 Ni2 58.203(9) . 3_665
Si2 Ni3 Ni3 180.0 . 16_544
Si2 Ni3 Si1 119.677(11) . 3_665
Si2 Ni3 Si1 119.677(11) . 2_655
Si2 Ni3 Si1 119.679(11) . .
Ni1 Ni4 Ni1 58.626(10) 3 17_544
Ni1 Ni4 Ni1 107.640(9) 3 18_554
Ni1 Ni4 Ni1 107.639(9) . 16_444
Ni1 Ni4 Ni1 66.089(13) 18_554 16_444
Ni1 Ni4 Ni1 58.626(10) 2 16_444
Ni1 Ni4 Ni1 66.089(13) 18_554 17_544
Ni1 Ni4 Ni1 119.974(9) 2 18_554
Ni1 Ni4 Ni1 118.557(4) 2 3
Ni1 Ni4 Ni1 107.640(9) 2 17_544
Ni1 Ni4 Ni1 119.974(9) . 17_544
Ni1 Ni4 Ni1 119.974(9) 3 16_444
Ni1 Ni4 Ni1 118.557(4) 2 .
Ni1 Ni4 Ni1 66.089(13) 16_444 17_544
Ni1 Ni4 Ni1 118.558(4) 3 .
Ni1 Ni4 Ni1 58.625(10) . 18_554
Si1 Ni4 Ni1 53.695(8) . 18_554
Si1 Ni4 Ni1 163.800(17) 2 3
Si1 Ni4 Ni1 107.957(16) 2 17_544
Si1 Ni4 Ni1 72.562(13) 2 2
Si1 Ni4 Ni1 107.957(16) 3 18_554
Si1 Ni4 Ni1 163.799(17) 3 .
Si1 Ni4 Ni1 56.426(12) 2 18_554
Si1 Ni4 Ni1 57.974(11) 2 .
Si1 Ni4 Ni1 57.975(11) . 3
Si1 Ni4 Ni1 56.426(12) 3 16_444
Si1 Ni4 Ni1 53.696(8) 3 17_544
Si1 Ni4 Ni1 53.696(8) 2 16_444
Si1 Ni4 Ni1 56.424(12) . 17_544
Si1 Ni4 Ni1 107.956(16) . 16_444
Si1 Ni4 Ni1 163.798(17) . 2
Si1 Ni4 Ni1 57.975(11) 3 2
Si1 Ni4 Ni1 72.563(13) . .
Si1 Ni4 Ni1 72.562(13) 3 3
Si1 Ni4 Si1 107.857(9) 3 2
Si1 Ni4 Si1 107.856(9) 3 .
Si1 Ni4 Si1 107.856(10) 2 .
P3 Ni4 Ni1 140.976(8) . 16_444
P3 Ni4 Ni1 140.976(8) . 17_544
P3 Ni4 Ni1 140.976(8) . 18_554
P3 Ni4 Ni1 83.050(9) . 2
P3 Ni4 Ni1 83.051(9) . .
P3 Ni4 Ni1 83.050(9) . 3
P3 Ni4 Si1 111.041(9) . 3
P3 Ni4 Si1 111.041(9) . 2
P3 Ni4 Si1 111.043(9) . .
Ni1 Si1 Ni1 158.05(3) 2_655 18_554
Ni1 Si1 Ni1 75.488(14) 18_554 17_544
Ni1 Si1 Ni1 125.048(19) 2_655 17_544
Ni1 Si1 Ni1 75.487(14) 2_655 3
Ni1 Si1 Ni1 125.047(19) 18_554 3
Ni1 Si1 Ni1 63.547(19) 3 17_544
Ni1 Si1 Ni2 61.552(10) 17_544 16_544
Ni1 Si1 Ni2 62.911(8) 18_554 16_544
Ni1 Si1 Ni2 117.099(9) 2_655 16_544
Ni1 Si1 Ni2 117.097(9) 18_554 .
Ni1 Si1 Ni2 118.42(2) 3 16_544
Ni1 Si1 Ni2 118.42(2) 17_544 .
Ni1 Si1 Ni2 62.908(9) 2_655 .
Ni1 Si1 Ni2 61.550(10) 3 .
Ni1 Si1 Ni3 65.206(12) 2_655 .
Ni1 Si1 Ni3 65.209(12) 18_554 16_544
Ni1 Si1 Ni3 95.079(19) 2_655 16_544
Ni1 Si1 Ni3 95.081(19) 18_554 .
Ni1 Si1 Ni4 67.827(10) 2_655 16_544
Ni1 Si1 Ni4 124.701(14) 2_655 .
Ni1 Si1 Ni4 63.038(13) 3 .
Ni1 Si1 Ni4 124.703(13) 18_554 16_544
Ni1 Si1 Ni4 67.825(10) 18_554 .
Ni1 Si1 Ni4 66.200(15) 3 16_544
Ni1 Si1 Ni4 63.039(13) 17_544 16_544
Ni1 Si1 Ni4 66.198(15) 17_544 .
Ni2 Si1 Ni2 179.97(5) . 16_544
Ni3 Si1 Ni1 168.906(6) . 17_544
Ni3 Si1 Ni1 119.729(11) . 3
Ni3 Si1 Ni1 168.907(6) 16_544 3
Ni3 Si1 Ni1 119.735(12) 16_544 17_544
Ni3 Si1 Ni2 60.412(11) . .
Ni3 Si1 Ni2 60.416(11) 16_544 16_544
Ni3 Si1 Ni2 119.62(2) 16_544 .
Ni3 Si1 Ni2 119.62(2) . 16_544
Ni3 Si1 Ni3 59.35(2) . 16_544
Ni3 Si1 Ni4 128.002(10) 16_544 .
Ni3 Si1 Ni4 105.077(10) . .
Ni3 Si1 Ni4 128.002(10) . 16_544
Ni3 Si1 Ni4 105.079(10) 16_544 16_544
Ni4 Si1 Ni2 65.718(10) 16_544 16_544
Ni4 Si1 Ni2 114.263(15) 16_544 .
Ni4 Si1 Ni2 65.719(10) . .
Ni4 Si1 Ni2 114.264(15) . 16_544
Ni4 Si1 Ni4 119.47(2) . 16_544
Ni1 Si2 Ni1 75.96(2) 20 19_665
Ni1 Si2 Ni1 75.96(2) 21_655 20
Ni1 Si2 Ni1 75.96(2) 21_655 19_665
Ni1 Si2 Ni2 127.18(3) 20 20_665
Ni1 Si2 Ni2 63.226(11) 21_655 19_655
Ni1 Si2 Ni2 63.174(11) 19_665 21
Ni1 Si2 Ni2 127.18(3) 19_665 19_655
Ni1 Si2 Ni2 127.18(3) 21_655 21
Ni1 Si2 Ni2 63.174(11) 20 19_655
Ni1 Si2 Ni2 63.175(11) 21_655 20_665
Ni1 Si2 Ni2 63.226(11) 20 21
Ni1 Si2 Ni2 63.226(11) 19_665 20_665
Ni2 Si2 Ni1 70.164(12) 2_655 21_655
Ni2 Si2 Ni1 125.568(12) 3_665 21_655
Ni2 Si2 Ni1 125.568(12) 2_655 20
Ni2 Si2 Ni1 131.399(14) . 21_655
Ni2 Si2 Ni1 125.569(12) . 19_665
Ni2 Si2 Ni1 70.164(12) 3_665 19_665
Ni2 Si2 Ni1 70.165(12) . 20
Ni2 Si2 Ni1 131.399(14) 2_655 19_665
Ni2 Si2 Ni1 131.399(13) 3_665 20
Ni2 Si2 Ni2 63.840(9) 2_655 19_655
Ni2 Si2 Ni2 118.049(9) 20_665 21
Ni2 Si2 Ni2 70.673(8) 3_665 21
Ni2 Si2 Ni2 70.673(8) . 19_655
Ni2 Si2 Ni2 162.32(3) 2_655 21
Ni2 Si2 Ni2 162.32(3) 3_665 19_655
Ni2 Si2 Ni2 118.049(9) 19_655 21
Ni2 Si2 Ni2 103.01(2) 2_655 3_665
Ni2 Si2 Ni2 118.049(9) 19_655 20_665
Ni2 Si2 Ni2 70.673(8) 2_655 20_665
Ni2 Si2 Ni2 63.840(9) . 21
Ni2 Si2 Ni2 162.32(3) . 20_665
Ni2 Si2 Ni2 103.01(2) 2_655 .
Ni2 Si2 Ni2 63.840(9) 3_665 20_665
Ni2 Si2 Ni2 103.01(2) . 3_665
Ni3 Si2 Ni1 134.717(15) . 21_655
Ni3 Si2 Ni1 134.717(15) . 20
Ni3 Si2 Ni1 134.717(15) . 19_665
Ni3 Si2 Ni2 64.652(18) . .
Ni3 Si2 Ni2 64.653(18) . 3_665
Ni3 Si2 Ni2 98.099(18) . 20_665
Ni3 Si2 Ni2 98.099(18) . 21
Ni3 Si2 Ni2 98.099(18) . 19_655
Ni3 Si2 Ni2 64.653(18) . 2_655
Ni2 P3 Ni2 111.480(5) 2 .
Ni2 P3 Ni2 180.000(14) 20 2
Ni2 P3 Ni2 68.520(5) 20 .
Ni2 P3 Ni2 180.000(13) 21 3
Ni2 P3 Ni2 68.520(5) 21 .
Ni2 P3 Ni2 111.481(5) 19 20
Ni2 P3 Ni2 111.481(5) 3 2
Ni2 P3 Ni2 111.481(5) 21 20
Ni2 P3 Ni2 180.0 19 .
Ni2 P3 Ni2 68.519(5) 3 20
Ni2 P3 Ni2 111.480(5) 3 .
Ni2 P3 Ni2 68.519(5) 19 2
Ni2 P3 Ni2 111.481(5) 19 21
Ni2 P3 Ni2 68.519(5) 21 2
Ni2 P3 Ni2 68.519(5) 19 3
Ni2 P3 Ni4 72.622(6) 19 19
Ni2 P3 Ni4 107.378(6) 20 .
Ni2 P3 Ni4 107.378(5) 21 .
Ni2 P3 Ni4 72.622(5) 21 19
Ni2 P3 Ni4 72.621(5) . .
Ni2 P3 Ni4 107.378(5) 3 19
Ni2 P3 Ni4 72.622(5) 3 .
Ni2 P3 Ni4 72.622(6) 20 19
Ni2 P3 Ni4 72.622(6) 2 .
Ni2 P3 Ni4 107.378(6) 2 19
Ni2 P3 Ni4 107.379(5) . 19
Ni2 P3 Ni4 107.378(6) 19 .
Ni4 P3 Ni4 180.0 19 .

loop_
_geom_bond_atom_site_label_1
_geom_bond_atom_site_label_2
_geom_bond_distance
_geom_bond_site_symmetry_2
Ni1 Ni1 2.5468(5) 18_554
Ni1 Ni2 2.6892(5) 21
Ni1 Ni2 2.5168(3) 3_665
Ni1 Ni2 2.5186(3) 2
Ni1 Ni3 2.5454(3) .
Ni1 Ni4 2.6558(4) 16_554
Ni1 Ni4 2.5425(3) .
Ni1 Si1 2.3112(3) 3_665
Ni1 Si1 2.4184(6) 2
Ni1 Si2 2.3533(6) 19_665
Ni2 Ni2 2.5266(3) 20
Ni2 Ni2 2.5266(3) 21
Ni2 Ni3 2.4726(3) .
Ni2 Ni4 2.6844(3) .
Ni2 Si1 2.5019(4) .
Ni2 Si2 2.4491(3) 19_655
Ni2 Si2 2.3254(4) .
Ni2 P3 2.2441(2) .
Ni3 Ni3 2.3866(7) 16_544
Ni3 Si1 2.4102(6) 2_655
Ni3 Si1 2.4102(6) 3_665
Ni3 Si1 2.4102(6) .
Ni3 Si2 2.2983(9) .
Ni4 Si1 2.4447(3) 2
Ni4 Si1 2.4448(4) .
Ni4 Si1 2.4447(4) 3
Ni4 P3 2.2887(5) .
